data_2217751
loop_
_publ_author_name
'Hodorowicz, Maciej'
'Stadnicka, Katarzyna'
'Trzewik, Bartosz'
'Zaleska, Barbara'

_publ_section_title
;
 (2<i>Z</i>)-2-Anilino-2-[oxido(phenyl)iminio]-<i>N</i>-(2-pyridyl)acetamide
 methanol 0.425-solvate
;
_journal_coeditor_code ER2043
_journal_issue 3
_journal_name_full 'Acta Crystallographica Section E'
_journal_page_first o599
_journal_page_last o600
_journal_paper_doi 10.1107/S1600536808003346
_journal_volume 64
_journal_year 2008
_chemical_formula_iupac 'C19 H16 N4 O2 , 0.425C H4 O'
_chemical_formula_moiety 'C19 H16 N4 O2 , 0.425C H4 O'
_chemical_formula_sum 'C19.425 H17.7 N4 O2.425'
_chemical_formula_weight 345.98
_chemical_name_systematic
;
(2Z)-2-Anilino-2-[oxido(phenyl)iminio]-N-(2-pyridyl)acetamide methanol
0.425-solvate
;
_space_group_IT_number 14
_symmetry_cell_setting monoclinic
_symmetry_space_group_name_Hall '-P 2ybc'
_symmetry_space_group_name_H-M 'P 1 21/c 1'
_atom_sites_solution_hydrogens geom
_atom_sites_solution_primary direct
_atom_sites_solution_secondary difmap
_audit_creation_method SHELXL97
_cell_angle_alpha 90.00
_cell_angle_beta 104.3750(10)
_cell_angle_gamma 90.00
_cell_formula_units_Z 8
_cell_length_a 18.7604(3)
_cell_length_b 9.4701(2)
_cell_length_c 21.2839(5)
_cell_measurement_reflns_used 6743
_cell_measurement_temperature 293(2)
_cell_measurement_theta_max 25.350
_cell_measurement_theta_min 0.998
_cell_volume 3662.97(13)
_computing_cell_refinement 'SCALEPACK (Otwinowski & Minor, 1997)'
_computing_data_collection 'COLLECT (Nonius, 2000)'
_computing_data_reduction 'DENZO (Otwinowski & Minor, 1997) and SCALEPACK'
_computing_molecular_graphics 'ORTEP-3 (Farrugia, 1997) and DIAMOND (Brandenburg, 2006)'
_computing_publication_material 'SHELXL97 (Sheldrick, 2008)'
_computing_structure_refinement 'SHELXL97 (Sheldrick, 2008)'
_computing_structure_solution 'SIR92 (Altomare <i>et al.</i>,  1994)'
_diffrn_ambient_temperature 293(2)
_diffrn_detector_area_resol_mean 9
_diffrn_measured_fraction_theta_full 0.993
_diffrn_measured_fraction_theta_max 0.993
_diffrn_measurement_device '95mm CCD camera on \k-goniostat'
_diffrn_measurement_device_type 'Nonius KappaCCD'
_diffrn_measurement_method '\f and \w scans to fill asymmetric unit'
_diffrn_radiation_monochromator 'horizontally mounted graphite crystal'
_diffrn_radiation_source 'fine-focus sealed tube'
_diffrn_radiation_type MoK\a
_diffrn_radiation_wavelength 0.71073
_diffrn_reflns_av_R_equivalents 0.0650
_diffrn_reflns_av_sigmaI/netI 0.0847
_diffrn_reflns_limit_h_max 22
_diffrn_reflns_limit_h_min 0
_diffrn_reflns_limit_k_max 11
_diffrn_reflns_limit_k_min -10
_diffrn_reflns_limit_l_max 24
_diffrn_reflns_limit_l_min -25
_diffrn_reflns_number 12501
_diffrn_reflns_theta_full 25.35
_diffrn_reflns_theta_max 25.35
_diffrn_reflns_theta_min 3.43
_diffrn_standards_number 0
_exptl_absorpt_coefficient_mu 0.086
_exptl_absorpt_correction_T_max 0.9983
_exptl_absorpt_correction_T_min 0.9907
_exptl_absorpt_correction_type multi-scan
_exptl_absorpt_process_details '(DENZO and SCALEPACK; Otwinowski & Minor, 1997)'
_exptl_crystal_colour colourless
_exptl_crystal_density_diffrn 1.255
_exptl_crystal_density_method 'not measured'
_exptl_crystal_description plate
_exptl_crystal_F_000 1453
_exptl_crystal_size_max 0.11
_exptl_crystal_size_mid 0.09
_exptl_crystal_size_min 0.02
_refine_diff_density_max 0.284
_refine_diff_density_min -0.141
_refine_ls_extinction_coef 0.0055(7)
_refine_ls_extinction_expression Fc^*^=kFc[1+0.001xFc^2^\l^3^/sin(2\q)]^-1/4^
_refine_ls_extinction_method 'SHELXL97 (Sheldrick, 2008)'
_refine_ls_goodness_of_fit_ref 1.034
_refine_ls_hydrogen_treatment constr
_refine_ls_matrix_type full
_refine_ls_number_parameters 474
_refine_ls_number_reflns 6668
_refine_ls_number_restraints 548
_refine_ls_restrained_S_all 0.997
_refine_ls_R_factor_all 0.1526
_refine_ls_R_factor_gt 0.0667
_refine_ls_shift/su_max 0.001
_refine_ls_shift/su_mean 0.000
_refine_ls_structure_factor_coef Fsqd
_refine_ls_weighting_details 'w = 1/[\s^2^(Fo^2^)+(0.0657P)^2^+0.3423P] where P=(Fo^2^+2Fc^2^)/3'
_refine_ls_weighting_scheme calc
_refine_ls_wR_factor_gt 0.1298
_refine_ls_wR_factor_ref 0.1557
_reflns_number_gt 3520
_reflns_number_total 6668
_reflns_threshold_expression I>2\s(I)
_cod_data_source_file er2043.cif
_cod_data_source_block I
_cod_original_sg_symbol_H-M 'P 21/c'
_cod_database_code 2217751
_cod_database_fobs_code 2217751

loop_
_symmetry_equiv_pos_as_xyz
'x, y, z'
'-x, y+1/2, -z+1/2'
'-x, -y, -z'
'x, -y-1/2, z-1/2'

loop_
_atom_site_type_symbol
_atom_site_label
_atom_site_fract_x
_atom_site_fract_y
_atom_site_fract_z
_atom_site_U_iso_or_equiv
_atom_site_adp_type
_atom_site_calc_flag
_atom_site_refinement_flags
_atom_site_occupancy
_atom_site_disorder_assembly
_atom_site_disorder_group
N N1A 0.11545(13) 0.6719(2) 0.19762(11) 0.0661(6) Uani d DU 1 . .
C C2A 0.09371(14) 0.8040(3) 0.18252(11) 0.0483(6) Uani d DU 1 . .
C C3A 0.02414(14) 0.8515(3) 0.17983(13) 0.0616(7) Uani d DU 1 . .
H H3A 0.0107 0.9443 0.1682 0.074 Uiso calc R 1 . .
C C4A -0.02552(16) 0.7579(4) 0.19488(15) 0.0771(9) Uani d DU 1 . .
H H4A -0.0732 0.7871 0.1935 0.092 Uiso calc R 1 . .
C C5A -0.00442(19) 0.6229(4) 0.21166(16) 0.0817(9) Uani d DU 1 . .
H H5A -0.0368 0.5585 0.2226 0.098 Uiso calc R 1 . .
C C6A 0.06588(19) 0.5847(3) 0.21201(16) 0.0828(10) Uani d DU 1 . .
H H6A 0.0801 0.4920 0.2230 0.099 Uiso calc R 1 . .
N N7A 0.14984(11) 0.8889(2) 0.16925(9) 0.0501(6) Uani d . 1 . .
H H7A 0.1889 0.8460 0.1652 0.060 Uiso calc R 1 . .
C C8A 0.14887(14) 1.0299(3) 0.16219(12) 0.0502(7) Uani d . 1 . .
O O9A 0.09855(10) 1.10851(19) 0.16598(9) 0.0668(5) Uani d . 1 . .
C C10A 0.21768(14) 1.0904(3) 0.14793(13) 0.0471(6) Uani d . 1 . .
N N11A 0.23810(11) 1.0608(2) 0.09302(10) 0.0524(6) Uani d . 1 . .
H H11A 0.2816 1.0874 0.0919 0.063 Uiso calc R 1 . .
N N12A 0.25797(11) 1.1807(2) 0.18870(10) 0.0499(5) Uani d . 1 . .
O O13A 0.31518(9) 1.24341(18) 0.17334(8) 0.0604(5) Uani d . 1 . .
C C14A 0.25051(13) 1.2046(3) 0.25341(12) 0.0504(7) Uani d DU 1 . .
C C15A 0.24581(15) 1.3418(3) 0.27317(14) 0.0670(8) Uani d DU 1 . .
H H15A 0.2466 1.4164 0.2449 0.080 Uiso calc R 1 . .
C C16A 0.23996(17) 1.3673(4) 0.33547(17) 0.0835(9) Uani d DU 1 . .
H H16A 0.2365 1.4596 0.3494 0.100 Uiso calc R 1 . .
C C17A 0.23921(18) 1.2574(5) 0.37671(17) 0.0926(11) Uani d DU 1 . .
H H17A 0.2343 1.2749 0.4184 0.111 Uiso calc R 1 . .
C C18A 0.24558(19) 1.1217(4) 0.35712(16) 0.0885(10) Uani d DU 1 . .
H H18A 0.2458 1.0474 0.3858 0.106 Uiso calc R 1 . .
C C19A 0.25170(16) 1.0944(3) 0.29510(14) 0.0693(8) Uani d DU 1 . .
H H19A 0.2566 1.0022 0.2818 0.083 Uiso calc R 1 . .
C C20A 0.19658(15) 0.9913(3) 0.03686(12) 0.0496(7) Uani d DU 1 . .
C C21A 0.12171(17) 1.0074(3) 0.01520(14) 0.0697(8) Uani d DU 1 . .
H H21A 0.0962 1.0617 0.0388 0.084 Uiso calc R 1 . .
C C22A 0.0844(2) 0.9430(4) -0.04161(17) 0.0858(10) Uani d DU 1 . .
H H22A 0.0335 0.9522 -0.0554 0.103 Uiso calc R 1 . .
C C23A 0.1207(2) 0.8662(4) -0.07771(16) 0.0854(10) Uani d DU 1 . .
H H23A 0.0951 0.8253 -0.1165 0.102 Uiso calc R 1 . .
C C24A 0.1954(2) 0.8495(3) -0.05644(16) 0.0801(9) Uani d DU 1 . .
H H24A 0.2208 0.7974 -0.0810 0.096 Uiso calc R 1 . .
C C25A 0.23329(16) 0.9101(3) 0.00149(14) 0.0619(7) Uani d DU 1 . .
H H25A 0.2837 0.8958 0.0165 0.074 Uiso calc R 1 . .
N N1B 0.36559(12) 0.1853(2) 0.04201(11) 0.0607(6) Uani d DU 1 . .
C C2B 0.37519(14) 0.3237(3) 0.03646(13) 0.0536(7) Uani d DU 1 . .
C C3B 0.41689(16) 0.3812(3) -0.00164(15) 0.0749(9) Uani d DU 1 . .
H H3B 0.4225 0.4785 -0.0042 0.090 Uiso calc R 1 . .
C C4B 0.45036(19) 0.2895(4) -0.03606(17) 0.0926(11) Uani d DU 1 . .
H H4B 0.4791 0.3245 -0.0624 0.111 Uiso calc R 1 . .
C C5B 0.44097(18) 0.1478(4) -0.03111(17) 0.0851(10) Uani d DU 1 . .
H H5B 0.4628 0.0846 -0.0541 0.102 Uiso calc R 1 . .
C C6B 0.39919(17) 0.1009(3) 0.00806(16) 0.0772(9) Uani d DU 1 . .
H H6B 0.3935 0.0038 0.0116 0.093 Uiso calc R 1 . .
N N7B 0.33914(11) 0.4052(2) 0.07475(10) 0.0536(6) Uani d . 1 . .
H H7B 0.3210 0.3604 0.1023 0.064 Uiso calc R 1 . .
C C8B 0.33054(14) 0.5460(3) 0.07221(13) 0.0532(7) Uani d . 1 . .
O O9B 0.35086(11) 0.62721(19) 0.03605(9) 0.0702(6) Uani d . 1 . .
C C10B 0.28999(14) 0.6032(3) 0.12011(12) 0.0485(7) Uani d . 1 . .
N N11B 0.22196(12) 0.5613(2) 0.12126(11) 0.0564(6) Uani d . 1 . .
H H11B 0.2086 0.5778 0.1564 0.068 Uiso calc R 1 . .
N N12B 0.32199(11) 0.7001(2) 0.16157(10) 0.0517(6) Uani d . 1 . .
O O13B 0.28421(9) 0.76002(18) 0.20063(8) 0.0605(5) Uani d . 1 . .
C C14B 0.39782(14) 0.7415(3) 0.17218(12) 0.0517(7) Uani d DU 1 . .
C C15B 0.41339(16) 0.8830(3) 0.16710(13) 0.0647(8) Uani d DU 1 . .
H H15B 0.3756 0.9489 0.1561 0.078 Uiso calc R 1 . .
C C16B 0.48549(18) 0.9248(4) 0.17850(14) 0.0761(9) Uani d DU 1 . .
H H16B 0.4965 1.0195 0.1743 0.091 Uiso calc R 1 . .
C C17B 0.54132(18) 0.8285(5) 0.19598(16) 0.0879(10) Uani d DU 1 . .
H H17B 0.5901 0.8578 0.2038 0.105 Uiso calc R 1 . .
C C18B 0.52519(17) 0.6890(4) 0.20198(16) 0.0870(10) Uani d DU 1 . .
H H18B 0.5632 0.6238 0.2143 0.104 Uiso calc R 1 . .
C C19B 0.45248(16) 0.6438(3) 0.18974(14) 0.0700(8) Uani d DU 1 . .
H H19B 0.4414 0.5489 0.1935 0.084 Uiso calc R 1 . .
C C25B 0.11891(15) 0.4058(3) 0.08793(15) 0.0664(8) Uani d DU 1 . .
H H25B 0.1223 0.3862 0.1314 0.080 Uiso calc R 1 . .
C C24B 0.06318(18) 0.3478(3) 0.0403(2) 0.0829(10) Uani d DU 1 . .
H H24B 0.0276 0.2922 0.0518 0.099 Uiso calc R 1 . .
C C23B 0.05954(19) 0.3712(3) -0.0239(2) 0.0888(10) Uani d DU 1 . .
H H23B 0.0224 0.3300 -0.0559 0.107 Uiso calc R 1 . .
C C22B 0.1108(2) 0.4551(4) -0.04032(18) 0.0916(10) Uani d DU 1 . .
H H22B 0.1086 0.4700 -0.0839 0.110 Uiso calc R 1 . .
C C21B 0.16563(10) 0.51847(18) 0.00578(9) 0.0730(8) Uani d DU 1 . .
H H21B 0.1996 0.5776 -0.0062 0.088 Uiso calc R 1 . .
C C20B 0.16951(10) 0.49270(18) 0.07069(9) 0.0549(7) Uani d RDU 1 . .
O O51 0.30526(10) 0.73186(18) 0.33354(9) 0.119(2) Uani d PRU 0.586(7) A -1
H H51 0.2985 0.7400 0.2941 0.178 Uiso calc PR 0.586(7) A -1
C C51 0.38176(10) 0.76316(18) 0.36484(9) 0.133(4) Uani d PRU 0.586(7) A -1
H H51A 0.3863 0.8606 0.3777 0.200 Uiso calc PR 0.586(7) A -1
H H51B 0.4117 0.7453 0.3351 0.200 Uiso calc PR 0.586(7) A -1
H H51C 0.3978 0.7043 0.4024 0.200 Uiso calc PR 0.586(7) A -1
O O52 0.35159(10) 0.68397(18) 0.34082(9) 0.143(7) Uani d PRU 0.264(7) A -2
H H52 0.3218 0.6949 0.3058 0.215 Uiso calc PR 0.264(7) A -2
C C52 0.40649(10) 0.80407(18) 0.35212(9) 0.171(11) Uani d PRU 0.264(7) A -2
H H52A 0.3823 0.8894 0.3339 0.257 Uiso calc PR 0.264(7) A -2
H H52B 0.4455 0.7825 0.3318 0.257 Uiso calc PR 0.264(7) A -2
H H52C 0.4265 0.8165 0.3979 0.257 Uiso calc PR 0.264(7) A -2

loop_
_atom_site_aniso_label
_atom_site_aniso_U_11
_atom_site_aniso_U_22
_atom_site_aniso_U_33
_atom_site_aniso_U_12
_atom_site_aniso_U_13
_atom_site_aniso_U_23
N1A 0.0653(16) 0.0595(15) 0.0838(17) -0.0015(12) 0.0379(13) 0.0106(13)
C2A 0.0439(16) 0.0569(17) 0.0461(15) -0.0054(13) 0.0151(13) -0.0046(13)
C3A 0.0460(17) 0.0653(18) 0.074(2) -0.0036(14) 0.0162(15) -0.0060(15)
C4A 0.0511(19) 0.093(2) 0.092(2) -0.0105(17) 0.0272(17) -0.0084(19)
C5A 0.079(2) 0.087(2) 0.092(2) -0.0212(19) 0.046(2) 0.0020(19)
C6A 0.084(2) 0.073(2) 0.106(3) -0.0031(18) 0.051(2) 0.0174(18)
N7A 0.0426(12) 0.0511(14) 0.0604(14) 0.0030(10) 0.0201(11) -0.0014(10)
C8A 0.0447(17) 0.0561(19) 0.0515(16) 0.0012(14) 0.0154(13) -0.0050(13)
O9A 0.0513(12) 0.0618(12) 0.0934(15) 0.0078(10) 0.0297(11) 0.0021(10)
C10A 0.0442(15) 0.0483(15) 0.0520(17) 0.0052(13) 0.0180(14) 0.0013(13)
N11A 0.0459(13) 0.0593(13) 0.0557(14) -0.0028(11) 0.0192(12) -0.0051(11)
N12A 0.0442(13) 0.0550(13) 0.0519(14) -0.0028(11) 0.0150(11) -0.0001(11)
O13A 0.0474(11) 0.0753(12) 0.0620(12) -0.0126(9) 0.0201(9) -0.0008(9)
C14A 0.0388(15) 0.0658(18) 0.0468(16) -0.0034(13) 0.0109(12) -0.0041(14)
C15A 0.067(2) 0.071(2) 0.064(2) -0.0014(15) 0.0177(16) -0.0080(15)
C16A 0.077(2) 0.100(2) 0.074(2) -0.0006(19) 0.0199(19) -0.026(2)
C17A 0.078(2) 0.148(3) 0.053(2) -0.011(2) 0.0190(18) -0.020(2)
C18A 0.095(3) 0.112(3) 0.057(2) -0.012(2) 0.0167(19) 0.0110(19)
C19A 0.079(2) 0.0738(19) 0.0555(19) -0.0043(16) 0.0164(16) 0.0039(16)
C20A 0.0537(17) 0.0462(15) 0.0496(16) -0.0016(13) 0.0142(14) 0.0028(13)
C21A 0.062(2) 0.079(2) 0.0645(19) 0.0074(16) 0.0091(16) -0.0059(16)
C22A 0.073(2) 0.104(3) 0.071(2) -0.006(2) 0.0009(18) 0.0038(19)
C23A 0.104(3) 0.085(2) 0.062(2) -0.023(2) 0.009(2) -0.0073(17)
C24A 0.111(3) 0.070(2) 0.067(2) -0.009(2) 0.036(2) -0.0120(16)
C25A 0.0666(18) 0.0615(17) 0.0625(18) -0.0035(15) 0.0256(15) -0.0065(15)
N1B 0.0583(14) 0.0602(15) 0.0723(16) 0.0033(11) 0.0325(12) -0.0032(12)
C2B 0.0468(16) 0.0611(18) 0.0580(17) 0.0001(13) 0.0226(14) -0.0036(14)
C3B 0.083(2) 0.0724(19) 0.088(2) -0.0073(17) 0.0549(19) -0.0055(17)
C4B 0.101(3) 0.098(3) 0.104(3) -0.008(2) 0.072(2) -0.008(2)
C5B 0.085(2) 0.084(2) 0.102(3) 0.0070(19) 0.054(2) -0.016(2)
C6B 0.077(2) 0.0695(19) 0.101(2) 0.0023(17) 0.053(2) -0.0116(18)
N7B 0.0574(14) 0.0529(15) 0.0600(14) -0.0003(11) 0.0322(12) -0.0002(11)
C8B 0.0508(17) 0.0536(19) 0.0573(18) -0.0028(13) 0.0174(14) 0.0028(14)
O9B 0.0851(14) 0.0621(12) 0.0752(14) 0.0014(10) 0.0421(12) 0.0134(11)
C10B 0.0479(17) 0.0466(15) 0.0554(17) 0.0021(13) 0.0210(14) 0.0038(13)
N11B 0.0542(15) 0.0570(13) 0.0637(15) -0.0060(11) 0.0257(12) -0.0043(11)
N12B 0.0452(14) 0.0566(13) 0.0564(14) 0.0059(11) 0.0184(12) -0.0021(11)
O13B 0.0508(11) 0.0736(12) 0.0607(12) 0.0089(9) 0.0205(9) -0.0089(9)
C14B 0.0406(16) 0.0643(18) 0.0499(16) 0.0023(13) 0.0106(13) 0.0018(13)
C15B 0.0551(18) 0.0648(19) 0.070(2) -0.0006(15) 0.0077(15) -0.0024(15)
C16B 0.061(2) 0.088(2) 0.077(2) -0.0195(18) 0.0125(17) -0.0088(17)
C17B 0.050(2) 0.130(3) 0.081(2) -0.012(2) 0.0120(17) 0.002(2)
C18B 0.049(2) 0.117(3) 0.089(2) 0.0193(19) 0.0043(17) 0.013(2)
C19B 0.0535(19) 0.080(2) 0.074(2) 0.0140(16) 0.0120(16) 0.0121(16)
C25B 0.0588(19) 0.0571(17) 0.086(2) -0.0057(15) 0.0222(17) -0.0033(16)
C24B 0.065(2) 0.063(2) 0.123(3) -0.0111(16) 0.026(2) -0.012(2)
C23B 0.069(2) 0.081(2) 0.105(3) -0.0058(18) 0.002(2) -0.026(2)
C22B 0.080(2) 0.109(3) 0.079(2) -0.009(2) 0.009(2) -0.010(2)
C21B 0.065(2) 0.081(2) 0.074(2) -0.0087(16) 0.0184(17) 0.0061(17)
C20B 0.0456(16) 0.0458(15) 0.076(2) 0.0007(13) 0.0191(15) -0.0031(14)
O51 0.155(5) 0.139(4) 0.066(3) -0.005(4) 0.036(3) 0.012(3)
C51 0.128(7) 0.143(8) 0.117(8) -0.016(7) 0.010(6) 0.012(6)
O52 0.099(11) 0.143(11) 0.180(14) -0.009(8) 0.020(9) 0.078(10)
C52 0.24(2) 0.134(16) 0.15(2) -0.043(14) 0.055(17) -0.091(15)

loop_
_atom_type_symbol
_atom_type_description
_atom_type_scat_dispersion_real
_atom_type_scat_dispersion_imag
_atom_type_scat_source
C C 0.0033 0.0016 'International Tables Vol C Tables 4.2.6.8 and 6.1.1.4'
H H 0.0000 0.0000 'International Tables Vol C Tables 4.2.6.8 and 6.1.1.4'
N N 0.0061 0.0033 'International Tables Vol C Tables 4.2.6.8 and 6.1.1.4'
O O 0.0106 0.0060 'International Tables Vol C Tables 4.2.6.8 and 6.1.1.4'

loop_
_geom_angle_atom_site_label_1
_geom_angle_atom_site_label_2
_geom_angle_atom_site_label_3
_geom_angle
C2A N1A C6A 116.6(2)
N1A C2A C3A 123.5(2)
N1A C2A N7A 112.7(2)
C3A C2A N7A 123.8(2)
C2A C3A C4A 118.1(3)
C2A C3A H3A 121.0
C4A C3A H3A 121.0
C5A C4A C3A 119.7(3)
C5A C4A H4A 120.1
C3A C4A H4A 120.1
C4A C5A C6A 117.9(3)
C4A C5A H5A 121.0
C6A C5A H5A 121.0
N1A C6A C5A 124.2(3)
N1A C6A H6A 117.9
C5A C6A H6A 117.9
C8A N7A C2A 126.9(2)
C8A N7A H7A 116.6
C2A N7A H7A 116.6
O9A C8A N7A 126.0(2)
O9A C8A C10A 119.7(2)
N7A C8A C10A 114.3(2)
N12A C10A N11A 117.8(2)
N12A C10A C8A 119.6(2)
N11A C10A C8A 122.5(2)
C10A N11A C20A 127.8(2)
C10A N11A H11A 116.1
C20A N11A H11A 116.1
C10A N12A O13A 119.5(2)
C10A N12A C14A 123.9(2)
O13A N12A C14A 116.11(19)
C19A C14A C15A 121.0(3)
C19A C14A N12A 120.8(2)
C15A C14A N12A 118.1(2)
C14A C15A C16A 119.1(3)
C14A C15A H15A 120.5
C16A C15A H15A 120.5
C17A C16A C15A 120.1(3)
C17A C16A H16A 120.0
C15A C16A H16A 120.0
C16A C17A C18A 120.4(3)
C16A C17A H17A 119.8
C18A C17A H17A 119.8
C17A C18A C19A 120.2(3)
C17A C18A H18A 119.9
C19A C18A H18A 119.9
C14A C19A C18A 119.2(3)
C14A C19A H19A 120.4
C18A C19A H19A 120.4
C21A C20A C25A 119.2(3)
C21A C20A N11A 122.3(2)
C25A C20A N11A 118.5(2)
C20A C21A C22A 120.0(3)
C20A C21A H21A 120.0
C22A C21A H21A 120.0
C23A C22A C21A 121.0(3)
C23A C22A H22A 119.5
C21A C22A H22A 119.5
C22A C23A C24A 119.4(3)
C22A C23A H23A 120.3
C24A C23A H23A 120.3
C23A C24A C25A 120.1(3)
C23A C24A H24A 119.9
C25A C24A H24A 119.9
C20A C25A C24A 120.2(3)
C20A C25A H25A 119.9
C24A C25A H25A 119.9
C2B N1B C6B 116.7(2)
N1B C2B C3B 123.5(2)
N1B C2B N7B 113.1(2)
C3B C2B N7B 123.4(3)
C2B C3B C4B 117.7(3)
C2B C3B H3B 121.2
C4B C3B H3B 121.2
C5B C4B C3B 119.6(3)
C5B C4B H4B 120.2
C3B C4B H4B 120.2
C6B C5B C4B 118.5(3)
C6B C5B H5B 120.8
C4B C5B H5B 120.8
N1B C6B C5B 124.0(3)
N1B C6B H6B 118.0
C5B C6B H6B 118.0
C8B N7B C2B 126.1(2)
C8B N7B H7B 116.9
C2B N7B H7B 116.9
O9B C8B N7B 126.9(2)
O9B C8B C10B 119.3(2)
N7B C8B C10B 113.8(2)
N12B C10B N11B 118.2(2)
N12B C10B C8B 118.7(2)
N11B C10B C8B 123.0(2)
C10B N11B C20B 127.1(2)
C10B N11B H11B 116.4
C20B N11B H11B 116.4
C10B N12B O13B 119.2(2)
C10B N12B C14B 124.5(2)
O13B N12B C14B 116.1(2)
C19B C14B C15B 121.4(3)
C19B C14B N12B 120.4(2)
C15B C14B N12B 118.2(2)
C16B C15B C14B 119.0(3)
C16B C15B H15B 120.5
C14B C15B H15B 120.5
C17B C16B C15B 120.7(3)
C17B C16B H16B 119.7
C15B C16B H16B 119.7
C18B C17B C16B 119.8(3)
C18B C17B H17B 120.1
C16B C17B H17B 120.1
C17B C18B C19B 120.6(3)
C17B C18B H18B 119.7
C19B C18B H18B 119.7
C14B C19B C18B 118.6(3)
C14B C19B H19B 120.7
C18B C19B H19B 120.7
C20B C25B C24B 119.4(3)
C20B C25B H25B 120.3
C24B C25B H25B 120.3
C23B C24B C25B 120.8(3)
C23B C24B H24B 119.6
C25B C24B H24B 119.6
C22B C23B C24B 119.2(3)
C22B C23B H23B 120.4
C24B C23B H23B 120.4
C23B C22B C21B 121.7(3)
C23B C22B H22B 119.2
C21B C22B H22B 119.2
C22B C21B C20B 118.70(19)
C22B C21B H21B 120.7
C20B C21B H21B 120.7
C25B C20B C21B 120.18(15)
C25B C20B N11B 117.8(2)
C21B C20B N11B 121.92(11)
C51 O51 H51 109.5
O51 C51 H51A 109.5
O51 C51 H51B 109.5
H51A C51 H51B 109.5
O51 C51 H51C 109.5
H51A C51 H51C 109.5
H51B C51 H51C 109.5
C52 O52 H52 109.5
O52 C52 H52A 109.5
O52 C52 H52B 109.5
H52A C52 H52B 109.5
O52 C52 H52C 109.5
H52A C52 H52C 109.5
H52B C52 H52C 109.5

loop_
_geom_bond_atom_site_label_1
_geom_bond_atom_site_label_2
_geom_bond_distance
N1A C2A 1.331(3)
N1A C6A 1.335(4)
C2A C3A 1.368(3)
C2A N7A 1.408(3)
C3A C4A 1.380(4)
C3A H3A 0.9300
C4A C5A 1.360(4)
C4A H4A 0.9300
C5A C6A 1.366(4)
C5A H5A 0.9300
C6A H6A 0.9300
N7A C8A 1.343(3)
N7A H7A 0.8600
C8A O9A 1.221(3)
C8A C10A 1.511(3)
C10A N12A 1.315(3)
C10A N11A 1.347(3)
N11A C20A 1.417(3)
N11A H11A 0.8600
N12A O13A 1.336(2)
N12A C14A 1.436(3)
C14A C19A 1.366(4)
C14A C15A 1.376(4)
C15A C16A 1.379(4)
C15A H15A 0.9300
C16A C17A 1.364(5)
C16A H16A 0.9300
C17A C18A 1.365(5)
C17A H17A 0.9300
C18A C19A 1.378(4)
C18A H18A 0.9300
C19A H19A 0.9300
C20A C21A 1.374(4)
C20A C25A 1.375(4)
C21A C22A 1.380(4)
C21A H21A 0.9300
C22A C23A 1.358(4)
C22A H22A 0.9300
C23A C24A 1.372(5)
C23A H23A 0.9300
C24A C25A 1.385(4)
C24A H24A 0.9300
C25A H25A 0.9300
N1B C2B 1.332(3)
N1B C6B 1.336(3)
C2B C3B 1.372(4)
C2B N7B 1.410(3)
C3B C4B 1.384(4)
C3B H3B 0.9300
C4B C5B 1.361(4)
C4B H4B 0.9300
C5B C6B 1.353(4)
C5B H5B 0.9300
C6B H6B 0.9300
N7B C8B 1.343(3)
N7B H7B 0.8600
C8B O9B 1.214(3)
C8B C10B 1.516(4)
C10B N12B 1.311(3)
C10B N11B 1.342(3)
N11B C20B 1.422(3)
N11B H11B 0.8600
N12B O13B 1.344(2)
N12B C14B 1.438(3)
C14B C19B 1.363(4)
C14B C15B 1.381(4)
C15B C16B 1.372(4)
C15B H15B 0.9300
C16B C17B 1.369(4)
C16B H16B 0.9300
C17B C18B 1.369(5)
C17B H17B 0.9300
C18B C19B 1.391(4)
C18B H18B 0.9300
C19B H19B 0.9300
C25B C20B 1.374(3)
C25B C24B 1.377(4)
C25B H25B 0.9300
C24B C23B 1.368(5)
C24B H24B 0.9300
C23B C22B 1.358(5)
C23B H23B 0.9300
C22B C21B 1.371(4)
C22B H22B 0.9300
C21B C20B 1.3870
C21B H21B 0.9300
O51 C51 1.4549
O51 H51 0.8200
C51 H51A 0.9600
C51 H51B 0.9600
C51 H51C 0.9600
O52 C52 1.5130
O52 H52 0.8200
C52 H52A 0.9600
C52 H52B 0.9600
C52 H52C 0.9600

loop_
_geom_hbond_atom_site_label_D
_geom_hbond_atom_site_label_H
_geom_hbond_atom_site_label_A
_geom_hbond_site_symmetry_A
_geom_hbond_distance_DH
_geom_hbond_distance_HA
_geom_hbond_distance_DA
_geom_hbond_angle_DHA
_geom_hbond_publ_flag
N7A H7A O13B . 0.86 1.94 2.730(3) 152 y
N11A H11A N1B 1_565 0.86 2.30 3.095(3) 153 y
N11A H11A O13A . 0.86 2.25 2.603(3) 105 y
N7B H7B O13A 1_545 0.86 1.90 2.724(3) 160 y
N11B H11B N1A . 0.86 2.32 3.056(3) 144 y
N11B H11B O13B . 0.86 2.28 2.604(3) 102 y
O51 H51 O13B . 0.82 1.95 2.770(3) 179 y

loop_
_geom_torsion_atom_site_label_1
_geom_torsion_atom_site_label_2
_geom_torsion_atom_site_label_3
_geom_torsion_atom_site_label_4
_geom_torsion
_geom_torsion_publ_flag
C6A N1A C2A C3A -1.5(4) ?
C6A N1A C2A N7A 178.9(2) ?
N1A C2A C3A C4A 1.4(4) ?
N7A C2A C3A C4A -179.1(2) ?
C2A C3A C4A C5A -0.1(4) ?
C3A C4A C5A C6A -0.9(5) ?
C2A N1A C6A C5A 0.4(5) ?
C4A C5A C6A N1A 0.8(5) ?
N1A C2A N7A C8A -169.3(2) n
C3A C2A N7A C8A 11.1(4) ?
C2A N7A C8A O9A -0.2(4) n
C2A N7A C8A C10A -179.8(2) n
O9A C8A C10A N12A 61.7(3) n
N7A C8A C10A N12A -118.6(2) n
O9A C8A C10A N11A -115.0(3) n
N7A C8A C10A N11A 64.7(3) n
N12A C10A N11A C20A -166.1(2) n
C8A C10A N11A C20A 10.6(4) n
N11A C10A N12A O13A 2.6(3) n
C8A C10A N12A O13A -174.2(2) n
N11A C10A N12A C14A -169.2(2) n
C8A C10A N12A C14A 13.9(3) n
C10A N12A C14A C19A 51.8(3) ?
O13A N12A C14A C19A -120.2(3) ?
C10A N12A C14A C15A -131.3(3) ?
O13A N12A C14A C15A 56.6(3) ?
C19A C14A C15A C16A -2.0(4) ?
N12A C14A C15A C16A -178.8(2) ?
C14A C15A C16A C17A 0.3(4) ?
C15A C16A C17A C18A 1.2(5) ?
C16A C17A C18A C19A -1.0(5) ?
C15A C14A C19A C18A 2.2(4) ?
N12A C14A C19A C18A 179.0(3) ?
C17A C18A C19A C14A -0.7(5) ?
C10A N11A C20A C21A 35.0(4) ?
C10A N11A C20A C25A -147.9(2) ?
C25A C20A C21A C22A -0.3(4) ?
N11A C20A C21A C22A 176.7(2) ?
C20A C21A C22A C23A -1.7(5) ?
C21A C22A C23A C24A 1.7(5) ?
C22A C23A C24A C25A 0.2(5) ?
C21A C20A C25A C24A 2.3(4) ?
N11A C20A C25A C24A -174.9(2) ?
C23A C24A C25A C20A -2.3(4) ?
C6B N1B C2B C3B 0.1(4) ?
C6B N1B C2B N7B -178.8(2) ?
N1B C2B C3B C4B 0.2(4) ?
N7B C2B C3B C4B 179.0(3) ?
C2B C3B C4B C5B 0.0(5) ?
C3B C4B C5B C6B -0.4(5) ?
C2B N1B C6B C5B -0.5(5) ?
C4B C5B C6B N1B 0.7(5) ?
N1B C2B N7B C8B -170.1(2) n
C3B C2B N7B C8B 11.0(4) ?
C2B N7B C8B O9B 1.5(4) n
C2B N7B C8B C10B -179.3(2) n
O9B C8B C10B N12B -57.1(3) n
N7B C8B C10B N12B 123.6(2) n
O9B C8B C10B N11B 121.4(3) n
N7B C8B C10B N11B -57.8(3) n
N12B C10B N11B C20B 159.7(2) n
C8B C10B N11B C20B -18.9(4) n
N11B C10B N12B O13B -4.1(3) n
C8B C10B N12B O13B 174.5(2) n
N11B C10B N12B C14B 171.1(2) n
C8B C10B N12B C14B -10.3(4) n
C10B N12B C14B C19B -56.8(4) ?
O13B N12B C14B C19B 118.6(3) ?
C10B N12B C14B C15B 126.2(3) ?
O13B N12B C14B C15B -58.4(3) ?
C19B C14B C15B C16B 1.6(4) ?
N12B C14B C15B C16B 178.6(2) ?
C14B C15B C16B C17B -1.4(4) ?
C15B C16B C17B C18B 0.2(5) ?
C16B C17B C18B C19B 0.7(5) ?
C15B C14B C19B C18B -0.7(4) ?
N12B C14B C19B C18B -177.6(3) ?
C17B C18B C19B C14B -0.5(5) ?
C20B C25B C24B C23B 2.7(4) ?
C25B C24B C23B C22B -1.4(5) ?
C24B C23B C22B C21B -0.8(5) ?
C23B C22B C21B C20B 1.6(4) ?
C24B C25B C20B C21B -1.8(3) ?
C24B C25B C20B N11B 174.1(2) ?
C22B C21B C20B C25B -0.3(2) ?
C22B C21B C20B N11B -176.0(3) ?
C10B N11B C20B C25B 152.2(2) ?
C10B N11B C20B C21B -32.0(3) ?
